data_7001416
loop_
_publ_author_name
'Levason, William'
'Manning, Joanna M.'
'Reid, Gillian'
'Tuggey, Matthew'
'Webster, Michael'

_publ_section_title
;
 Selenoether macrocyclic chemistry--syntheses and ligand properties of
 new small-ring Se3- and Se2N-donor macrocycles
;
_journal_issue 23
_journal_name_full 'Dalton Transactions'
_journal_page_first 4569
_journal_page_last 4577
_journal_paper_doi 10.1039/b900321e
_journal_year 2009
_chemical_formula_moiety 'C18 H24 N Pt Se2 1+, I 1-, C H Cl3'
_chemical_formula_sum 'C19 H25 Cl3 I N Pt Se2'
_chemical_formula_weight 853.66
_chemical_name_systematic
;
(3,12-diselena-18-aza-tricyclo[12.3.1.0^5,10^]octadeca-
1(17),5,7,9,14(18),15-hexaene)trimethylplatinum iodide
chloroform solvate
;
_space_group_IT_number 61
_space_group_name_Hall '-P 2ac 2ab'
_symmetry_cell_setting orthorhombic
_symmetry_space_group_name_Hall '-P 2ac 2ab'
_symmetry_space_group_name_H-M 'P b c a'
_atom_sites_solution_hydrogens geom
_atom_sites_solution_primary direct
_atom_sites_solution_secondary difmap
_audit_creation_date 2008-06-25
_audit_creation_method 'SHELXL-97 + hand edit'
_cell_angle_alpha 90.00
_cell_angle_beta 90.00
_cell_angle_gamma 90.00
_cell_formula_units_Z 8
_cell_length_a 12.534(3)
_cell_length_b 22.046(6)
_cell_length_c 17.858(5)
_cell_measurement_reflns_used 5749
_cell_measurement_temperature 120(2)
_cell_measurement_theta_max 27.48
_cell_measurement_theta_min 2.91
_cell_volume 4935(2)
_computing_structure_refinement 'SHELXL-97 (Sheldrick, 1997)'
_computing_structure_solution 'SHELXS-97 (Sheldrick, 1997)'
_diffrn_ambient_temperature 120(2)
_diffrn_measured_fraction_theta_full 0.998
_diffrn_measured_fraction_theta_max 0.998
_diffrn_measurement_device_type 'Bruker-Nonius 95mm CCD camera on \k-goniostat'
_diffrn_measurement_method '\f & \w scans'
_diffrn_radiation_monochromator '10cm confocal mirrors'
_diffrn_radiation_source 'Bruker-Nonius FR591 rotating anode'
_diffrn_radiation_type MoK\a
_diffrn_radiation_wavelength 0.71073
_diffrn_reflns_av_R_equivalents 0.1285
_diffrn_reflns_av_sigmaI/netI 0.0865
_diffrn_reflns_limit_h_max 15
_diffrn_reflns_limit_h_min -15
_diffrn_reflns_limit_k_max 27
_diffrn_reflns_limit_k_min -27
_diffrn_reflns_limit_l_max 22
_diffrn_reflns_limit_l_min -21
_diffrn_reflns_number 37833
_diffrn_reflns_theta_full 26.00
_diffrn_reflns_theta_max 26.00
_diffrn_reflns_theta_min 2.94
_diffrn_standards_number 0
_exptl_absorpt_coefficient_mu 10.220
_exptl_absorpt_correction_T_max 1.0000
_exptl_absorpt_correction_T_min 0.4246
_exptl_absorpt_correction_type multi-scan
_exptl_absorpt_process_details 'G.M. Sheldrick, (2007). SADABS. Version 2007/2. Bruker AXS Inc.'
_exptl_crystal_colour yellow
_exptl_crystal_density_diffrn 2.298
_exptl_crystal_density_method 'not measured'
_exptl_crystal_description block
_exptl_crystal_F_000 3168
_exptl_crystal_size_max 0.12
_exptl_crystal_size_mid 0.06
_exptl_crystal_size_min 0.04
_refine_diff_density_max 2.396
_refine_diff_density_min -1.781
_refine_diff_density_rms 0.337
_refine_ls_extinction_method none
_refine_ls_goodness_of_fit_ref 1.127
_refine_ls_hydrogen_treatment constr
_refine_ls_matrix_type full
_refine_ls_number_parameters 247
_refine_ls_number_reflns 4832
_refine_ls_number_restraints 12
_refine_ls_restrained_S_all 1.126
_refine_ls_R_factor_all 0.1676
_refine_ls_R_factor_gt 0.0981
_refine_ls_shift/su_max 0.000
_refine_ls_shift/su_mean 0.000
_refine_ls_structure_factor_coef Fsqd
_refine_ls_weighting_details 'w=1/[\s^2^(Fo^2^)+(0.0001P)^2^+386.40P] where P=(Fo^2^+2Fc^2^)/3'
_refine_ls_weighting_scheme calc
_refine_ls_wR_factor_gt 0.1726
_refine_ls_wR_factor_ref 0.2050
_reflns_number_gt 3019
_reflns_number_total 4832
_reflns_threshold_expression I>2sigma(I)
_cod_data_source_file b900321e.txt
_cod_data_source_block 08jmm11
_cod_database_code 7001416

loop_
_symmetry_equiv_pos_as_xyz
'x, y, z'
'-x+1/2, -y, z+1/2'
'-x, y+1/2, -z+1/2'
'x+1/2, -y+1/2, -z'
'-x, -y, -z'
'x-1/2, y, -z-1/2'
'x, -y-1/2, z-1/2'
'-x-1/2, y-1/2, z'

loop_
_atom_site_label
_atom_site_type_symbol
_atom_site_fract_x
_atom_site_fract_y
_atom_site_fract_z
_atom_site_U_iso_or_equiv
_atom_site_adp_type
_atom_site_occupancy
_atom_site_symmetry_multiplicity
_atom_site_calc_flag
_atom_site_refinement_flags
_atom_site_disorder_assembly
_atom_site_disorder_group
Pt1 Pt 0.16490(7) 0.34813(4) 0.04912(5) 0.0389(3) Uani 1 1 d . . .
I1 I 0.35526(12) 0.16760(8) 0.25489(9) 0.0496(5) Uani 1 1 d . . .
Se1 Se 0.04594(17) 0.39651(11) -0.04879(13) 0.0408(6) Uani 1 1 d . . .
Se2 Se 0.04843(19) 0.28835(13) 0.13707(13) 0.0482(7) Uani 1 1 d . . .
N1 N 0.1281(13) 0.2694(8) -0.0201(10) 0.036(4) Uani 1 1 d U . .
C1 C -0.1022(16) 0.3653(12) -0.0418(12) 0.045(6) Uani 1 1 d . . .
H1A H -0.1455 0.3809 -0.0839 0.054 Uiso 1 1 calc R . .
H1B H -0.1022 0.3204 -0.0441 0.054 Uiso 1 1 calc R . .
C2 C -0.1488(17) 0.3866(12) 0.0326(12) 0.042(6) Uani 1 1 d . . .
C3 C -0.197(2) 0.4427(11) 0.0439(16) 0.052(7) Uani 1 1 d . . .
H3 H -0.2039 0.4703 0.0034 0.062 Uiso 1 1 calc R . .
C4 C -0.234(2) 0.4582(14) 0.1143(17) 0.066(8) Uani 1 1 d . . .
H4 H -0.2666 0.4967 0.1219 0.079 Uiso 1 1 calc R . .
C5 C -0.225(2) 0.4207(14) 0.1700(16) 0.059(8) Uani 1 1 d . . .
H5 H -0.2477 0.4337 0.2182 0.071 Uiso 1 1 calc R . .
C6 C -0.185(2) 0.3633(12) 0.1625(13) 0.062(8) Uani 1 1 d . . .
H6 H -0.1854 0.3363 0.2039 0.074 Uiso 1 1 calc R . .
C7 C -0.1443(16) 0.3449(11) 0.0954(12) 0.037(5) Uani 1 1 d . . .
C8 C -0.0958(17) 0.2831(12) 0.0938(12) 0.046(6) Uani 1 1 d . . .
H8A H -0.0918 0.2681 0.0416 0.055 Uiso 1 1 calc R . .
H8B H -0.1400 0.2545 0.1232 0.055 Uiso 1 1 calc R . .
C9 C 0.108(2) 0.2130(14) 0.0986(15) 0.067(9) Uani 1 1 d . . .
H9A H 0.1813 0.2077 0.1188 0.081 Uiso 1 1 calc R . .
H9B H 0.0644 0.1785 0.1161 0.081 Uiso 1 1 calc R . .
C10 C 0.113(2) 0.2122(12) 0.0114(15) 0.050(5) Uani 1 1 d U . .
C11 C 0.0836(16) 0.1636(12) -0.0322(18) 0.057(6) Uani 1 1 d U . .
H11 H 0.0719 0.1251 -0.0098 0.068 Uiso 1 1 calc R . .
C12 C 0.071(2) 0.1703(14) -0.106(2) 0.072(8) Uani 1 1 d U . .
H12 H 0.0577 0.1358 -0.1359 0.086 Uiso 1 1 calc R . .
C13 C 0.0781(15) 0.2254(13) -0.1371(16) 0.054(6) Uani 1 1 d U . .
H13 H 0.0654 0.2298 -0.1892 0.065 Uiso 1 1 calc R . .
C14 C 0.1042(15) 0.2773(11) -0.0935(13) 0.037(4) Uani 1 1 d U . .
C15 C 0.1004(16) 0.3384(11) -0.1240(12) 0.044(6) Uani 1 1 d . . .
H15A H 0.0536 0.3390 -0.1686 0.052 Uiso 1 1 calc R . .
H15B H 0.1729 0.3508 -0.1399 0.052 Uiso 1 1 calc R . .
C16 C 0.2877(19) 0.3842(11) -0.0153(14) 0.050(7) Uani 1 1 d . . .
H16A H 0.2591 0.4159 -0.0482 0.076 Uiso 1 1 calc R . .
H16B H 0.3199 0.3520 -0.0457 0.076 Uiso 1 1 calc R . .
H16C H 0.3421 0.4018 0.0177 0.076 Uiso 1 1 calc R . .
C17 C 0.177(2) 0.4246(13) 0.1139(13) 0.059(8) Uani 1 1 d . . .
H17A H 0.2490 0.4414 0.1094 0.088 Uiso 1 1 calc R . .
H17B H 0.1628 0.4141 0.1663 0.088 Uiso 1 1 calc R . .
H17C H 0.1247 0.4547 0.0970 0.088 Uiso 1 1 calc R . .
C18 C 0.2900(19) 0.3122(13) 0.1125(14) 0.057(7) Uani 1 1 d . . .
H18A H 0.3386 0.3449 0.1273 0.086 Uiso 1 1 calc R . .
H18B H 0.3290 0.2822 0.0825 0.086 Uiso 1 1 calc R . .
H18C H 0.2612 0.2925 0.1574 0.086 Uiso 1 1 calc R . .
Cl1 Cl 0.1476(6) 0.0668(3) 0.2045(4) 0.0584(17) Uani 1 1 d . . .
Cl2 Cl 0.0255(7) 0.0089(4) 0.0888(4) 0.076(2) Uani 1 1 d . . .
Cl3 Cl -0.0056(8) -0.0242(5) 0.2427(5) 0.109(4) Uani 1 1 d . . .
C19 C 0.026(2) 0.0359(14) 0.1833(14) 0.064(8) Uani 1 1 d . . .
H19 H -0.0295 0.0680 0.1885 0.076 Uiso 1 1 calc R . .

loop_
_atom_site_aniso_label
_atom_site_aniso_U_11
_atom_site_aniso_U_22
_atom_site_aniso_U_33
_atom_site_aniso_U_23
_atom_site_aniso_U_13
_atom_site_aniso_U_12
Pt1 0.0312(4) 0.0582(6) 0.0275(4) -0.0007(4) -0.0011(4) -0.0028(4)
I1 0.0403(8) 0.0755(12) 0.0331(8) -0.0031(8) 0.0033(7) 0.0032(8)
Se1 0.0352(12) 0.0525(15) 0.0346(12) 0.0097(12) 0.0015(11) -0.0022(10)
Se2 0.0357(12) 0.0781(19) 0.0306(12) 0.0146(13) -0.0007(10) 0.0006(12)
N1 0.031(9) 0.037(9) 0.039(8) 0.000(7) 0.009(8) 0.015(8)
C1 0.026(11) 0.084(19) 0.026(12) -0.009(12) -0.005(10) 0.014(11)
C2 0.033(12) 0.068(17) 0.026(12) -0.014(11) 0.005(10) -0.009(12)
C3 0.059(16) 0.034(14) 0.062(17) -0.010(13) 0.014(14) -0.003(12)
C4 0.07(2) 0.06(2) 0.06(2) -0.028(17) 0.020(17) -0.003(16)
C5 0.051(16) 0.07(2) 0.054(18) -0.027(16) 0.010(14) -0.034(15)
C6 0.11(2) 0.050(18) 0.028(13) 0.003(12) 0.024(15) -0.024(16)
C7 0.035(12) 0.044(14) 0.032(12) 0.008(10) -0.009(9) -0.025(11)
C8 0.041(13) 0.068(18) 0.028(12) 0.018(12) 0.003(10) -0.021(12)
C9 0.038(14) 0.10(2) 0.059(18) 0.041(17) 0.003(13) -0.011(15)
C10 0.049(14) 0.045(12) 0.055(13) 0.004(8) 0.003(12) -0.002(12)
C11 0.017(10) 0.044(11) 0.109(17) -0.012(11) 0.001(13) 0.002(10)
C12 0.059(17) 0.054(12) 0.102(16) -0.054(13) -0.005(17) -0.004(15)
C13 0.012(10) 0.081(15) 0.071(14) -0.027(10) -0.010(11) 0.009(11)
C14 0.012(9) 0.055(11) 0.043(10) -0.002(9) -0.005(9) 0.002(9)
C15 0.022(10) 0.077(19) 0.032(12) 0.024(12) -0.010(9) -0.003(11)
C16 0.045(14) 0.052(16) 0.055(16) -0.023(13) 0.013(12) -0.029(12)
C17 0.060(17) 0.09(2) 0.029(13) -0.020(13) 0.003(12) -0.007(15)
C18 0.036(13) 0.10(2) 0.039(15) 0.001(14) -0.002(11) -0.008(14)
Cl1 0.060(4) 0.060(4) 0.055(4) -0.001(3) -0.003(3) -0.010(3)
Cl2 0.076(5) 0.100(6) 0.052(4) -0.006(4) 0.000(4) 0.016(5)
Cl3 0.109(7) 0.149(9) 0.070(6) 0.049(6) -0.030(5) -0.064(7)
C19 0.068(18) 0.09(2) 0.037(15) -0.021(15) 0.007(13) -0.006(16)

loop_
_atom_type_symbol
_atom_type_description
_atom_type_scat_dispersion_real
_atom_type_scat_dispersion_imag
_atom_type_scat_source
C C 0.0033 0.0016 'International Tables Vol C Tables 4.2.6.8 and 6.1.1.4'
H H 0.0000 0.0000 'International Tables Vol C Tables 4.2.6.8 and 6.1.1.4'
N N 0.0061 0.0033 'International Tables Vol C Tables 4.2.6.8 and 6.1.1.4'
Se Se -0.0929 2.2259 'International Tables Vol C Tables 4.2.6.8 and 6.1.1.4'
I I -0.4742 1.8119 'International Tables Vol C Tables 4.2.6.8 and 6.1.1.4'
Pt Pt -1.7033 8.3905 'International Tables Vol C Tables 4.2.6.8 and 6.1.1.4'
Cl Cl 0.1484 0.1585 'International Tables Vol C Tables 4.2.6.8 and 6.1.1.4'

loop_
_geom_angle_atom_site_label_1
_geom_angle_atom_site_label_2
_geom_angle_atom_site_label_3
_geom_angle
_geom_angle_site_symmetry_1
_geom_angle_site_symmetry_3
_geom_angle_publ_flag
C17 Pt1 C16 86.7(10) . . ?
C17 Pt1 C18 87.2(11) . . ?
C16 Pt1 C18 83.6(10) . . ?
C17 Pt1 N1 171.9(9) . . ?
C16 Pt1 N1 98.5(8) . . ?
C18 Pt1 N1 99.4(9) . . ?
C17 Pt1 Se2 96.9(7) . . ?
C16 Pt1 Se2 167.1(8) . . ?
C18 Pt1 Se2 84.2(7) . . ?
N1 Pt1 Se2 79.3(5) . . ?
C17 Pt1 Se1 95.0(8) . . ?
C16 Pt1 Se1 83.8(8) . . ?
C18 Pt1 Se1 167.2(7) . . ?
N1 Pt1 Se1 79.6(5) . . ?
Se2 Pt1 Se1 108.05(8) . . ?
C15 Se1 C1 98.1(9) . . ?
C15 Se1 Pt1 89.6(6) . . ?
C1 Se1 Pt1 111.2(7) . . ?
C9 Se2 C8 99.5(11) . . ?
C9 Se2 Pt1 90.1(7) . . ?
C8 Se2 Pt1 108.6(6) . . ?
C14 N1 C10 119(2) . . ?
C14 N1 Pt1 119.5(15) . . ?
C10 N1 Pt1 121.3(15) . . ?
C2 C1 Se1 107.8(15) . . ?
C2 C1 H1A 110.1 . . ?
Se1 C1 H1A 110.1 . . ?
C2 C1 H1B 110.1 . . ?
Se1 C1 H1B 110.1 . . ?
H1A C1 H1B 108.5 . . ?
C3 C2 C7 118(2) . . ?
C3 C2 C1 125(2) . . ?
C7 C2 C1 118(2) . . ?
C4 C3 C2 120(3) . . ?
C4 C3 H3 120.0 . . ?
C2 C3 H3 120.0 . . ?
C5 C4 C3 121(3) . . ?
C5 C4 H4 119.7 . . ?
C3 C4 H4 119.7 . . ?
C4 C5 C6 123(3) . . ?
C4 C5 H5 118.5 . . ?
C6 C5 H5 118.5 . . ?
C7 C6 C5 120(2) . . ?
C7 C6 H6 120.0 . . ?
C5 C6 H6 120.0 . . ?
C6 C7 C2 118(2) . . ?
C6 C7 C8 116(2) . . ?
C2 C7 C8 125(2) . . ?
C7 C8 Se2 108.2(15) . . ?
C7 C8 H8A 110.1 . . ?
Se2 C8 H8A 110.1 . . ?
C7 C8 H8B 110.1 . . ?
Se2 C8 H8B 110.1 . . ?
H8A C8 H8B 108.4 . . ?
C10 C9 Se2 112.2(19) . . ?
C10 C9 H9A 109.2 . . ?
Se2 C9 H9A 109.2 . . ?
C10 C9 H9B 109.2 . . ?
Se2 C9 H9B 109.2 . . ?
H9A C9 H9B 107.9 . . ?
C11 C10 N1 121(2) . . ?
C11 C10 C9 124(3) . . ?
N1 C10 C9 113(2) . . ?
C12 C11 C10 120(3) . . ?
C12 C11 H11 119.9 . . ?
C10 C11 H11 119.9 . . ?
C11 C12 C13 121(3) . . ?
C11 C12 H12 119.7 . . ?
C13 C12 H12 119.7 . . ?
C12 C13 C14 121(3) . . ?
C12 C13 H13 119.5 . . ?
C14 C13 H13 119.5 . . ?
N1 C14 C13 118(2) . . ?
N1 C14 C15 119(2) . . ?
C13 C14 C15 122(2) . . ?
C14 C15 Se1 110.9(15) . . ?
C14 C15 H15A 109.5 . . ?
Se1 C15 H15A 109.5 . . ?
C14 C15 H15B 109.5 . . ?
Se1 C15 H15B 109.5 . . ?
H15A C15 H15B 108.0 . . ?
Pt1 C16 H16A 109.5 . . ?
Pt1 C16 H16B 109.5 . . ?
H16A C16 H16B 109.5 . . ?
Pt1 C16 H16C 109.5 . . ?
H16A C16 H16C 109.5 . . ?
H16B C16 H16C 109.5 . . ?
Pt1 C17 H17A 109.5 . . ?
Pt1 C17 H17B 109.5 . . ?
H17A C17 H17B 109.5 . . ?
Pt1 C17 H17C 109.5 . . ?
H17A C17 H17C 109.5 . . ?
H17B C17 H17C 109.5 . . ?
Pt1 C18 H18A 109.5 . . ?
Pt1 C18 H18B 109.5 . . ?
H18A C18 H18B 109.5 . . ?
Pt1 C18 H18C 109.5 . . ?
H18A C18 H18C 109.5 . . ?
H18B C18 H18C 109.5 . . ?
Cl1 C19 Cl3 111.9(16) . . ?
Cl1 C19 Cl2 110.3(15) . . ?
Cl3 C19 Cl2 108.7(16) . . ?
Cl1 C19 H19 108.6 . . ?
Cl3 C19 H19 108.6 . . ?
Cl2 C19 H19 108.6 . . ?

loop_
_geom_bond_atom_site_label_1
_geom_bond_atom_site_label_2
_geom_bond_distance
_geom_bond_site_symmetry_2
_geom_bond_publ_flag
Pt1 C17 2.05(2) . ?
Pt1 C16 2.08(2) . ?
Pt1 C18 2.09(2) . ?
Pt1 N1 2.180(18) . ?
Pt1 Se2 2.517(3) . ?
Pt1 Se1 2.533(2) . ?
Se1 C15 1.98(2) . ?
Se1 C1 1.98(2) . ?
Se2 C9 1.95(3) . ?
Se2 C8 1.97(2) . ?
N1 C14 1.36(3) . ?
N1 C10 1.39(3) . ?
C1 C2 1.53(3) . ?
C1 H1A 0.9900 . ?
C1 H1B 0.9900 . ?
C2 C3 1.39(3) . ?
C2 C7 1.45(3) . ?
C3 C4 1.38(4) . ?
C3 H3 0.9500 . ?
C4 C5 1.30(4) . ?
C4 H4 0.9500 . ?
C5 C6 1.37(4) . ?
C5 H5 0.9500 . ?
C6 C7 1.36(3) . ?
C6 H6 0.9500 . ?
C7 C8 1.49(3) . ?
C8 H8A 0.9900 . ?
C8 H8B 0.9900 . ?
C9 C10 1.56(4) . ?
C9 H9A 0.9900 . ?
C9 H9B 0.9900 . ?
C10 C11 1.37(3) . ?
C11 C12 1.33(4) . ?
C11 H11 0.9500 . ?
C12 C13 1.34(4) . ?
C12 H12 0.9500 . ?
C13 C14 1.42(3) . ?
C13 H13 0.9500 . ?
C14 C15 1.45(3) . ?
C15 H15A 0.9900 . ?
C15 H15B 0.9900 . ?
C16 H16A 0.9800 . ?
C16 H16B 0.9800 . ?
C16 H16C 0.9800 . ?
C17 H17A 0.9800 . ?
C17 H17B 0.9800 . ?
C17 H17C 0.9800 . ?
C18 H18A 0.9800 . ?
C18 H18B 0.9800 . ?
C18 H18C 0.9800 . ?
Cl1 C19 1.71(3) . ?
Cl2 C19 1.79(3) . ?
Cl3 C19 1.74(3) . ?
C19 H19 1.0000 . ?

loop_
_geom_torsion_atom_site_label_1
_geom_torsion_atom_site_label_2
_geom_torsion_atom_site_label_3
_geom_torsion_atom_site_label_4
_geom_torsion
_geom_torsion_site_symmetry_1
_geom_torsion_site_symmetry_2
_geom_torsion_site_symmetry_3
_geom_torsion_site_symmetry_4
_geom_torsion_publ_flag
C17 Pt1 Se1 C15 153.5(10) . . . . ?
C16 Pt1 Se1 C15 67.3(9) . . . . ?
N1 Pt1 Se1 C15 -32.6(8) . . . . ?
Se2 Pt1 Se1 C15 -107.6(6) . . . . ?
C17 Pt1 Se1 C1 -108.0(10) . . . . ?
C16 Pt1 Se1 C1 165.8(10) . . . . ?
N1 Pt1 Se1 C1 66.0(9) . . . . ?
Se2 Pt1 Se1 C1 -9.0(7) . . . . ?
C17 Pt1 Se2 C9 -151.4(11) . . . . ?
C18 Pt1 Se2 C9 -64.9(11) . . . . ?
N1 Pt1 Se2 C9 35.8(9) . . . . ?
Se1 Pt1 Se2 C9 111.1(8) . . . . ?
C17 Pt1 Se2 C8 108.5(11) . . . . ?
C18 Pt1 Se2 C8 -165.0(11) . . . . ?
N1 Pt1 Se2 C8 -64.3(9) . . . . ?
Se1 Pt1 Se2 C8 11.0(8) . . . . ?
C16 Pt1 N1 C14 -55.1(17) . . . . ?
C18 Pt1 N1 C14 -140.0(16) . . . . ?
Se2 Pt1 N1 C14 137.8(15) . . . . ?
Se1 Pt1 N1 C14 27.0(14) . . . . ?
C16 Pt1 N1 C10 134.5(18) . . . . ?
C18 Pt1 N1 C10 49.6(18) . . . . ?
Se2 Pt1 N1 C10 -32.6(16) . . . . ?
Se1 Pt1 N1 C10 -143.4(17) . . . . ?
C15 Se1 C1 C2 159.0(17) . . . . ?
Pt1 Se1 C1 C2 66.3(17) . . . . ?
C9 Se2 C8 C7 -162.0(15) . . . . ?
Pt1 Se2 C8 C7 -68.6(15) . . . . ?
C8 Se2 C9 C10 62.6(19) . . . . ?
Pt1 Se2 C9 C10 -46.3(18) . . . . ?
Pt1 N1 C10 C11 176.0(17) . . . . ?
C14 N1 C10 C9 -161.8(19) . . . . ?
Pt1 N1 C14 C13 -178.6(14) . . . . ?
C10 N1 C14 C15 168.8(19) . . . . ?
C13 C14 C15 Se1 142.1(17) . . . . ?
C1 Se1 C15 C14 -66.7(15) . . . . ?
Pt1 Se1 C15 C14 44.6(14) . . . . ?
